data_2007027
loop_
_publ_author_name
'Bendix, Jesper'
'B\/ogevig, Anders'

_publ_section_title
;
 <i>trans</i>-[Mo(O)(OH)(dppe)~2~]^+^ as its Perchlorate Salt
;
_journal_issue 2
_journal_name_full 'Acta Crystallographica Section C'
_journal_page_first 206
_journal_page_last 208
_journal_paper_doi 10.1107/S010827019701336X
_journal_volume 54
_journal_year 1998
_chemical_formula_iupac '[Mo(O)(OH)(C26 H24 P2)2](ClO4)'
_chemical_formula_moiety 'C52 H49 Mo O2 P4, Cl O4'
_chemical_formula_sum 'C52 H49 Cl Mo O6 P4'
_chemical_formula_weight 1025.18
_chemical_name_systematic
;
trans-bis(1,2-bis(diphenylphosphino)ethane)-hydroxo-oxo-molybdenum(IV)
perchlorate
;
_space_group_IT_number 14
_symmetry_cell_setting monoclinic
_symmetry_space_group_name_Hall '-P 2yn'
_symmetry_space_group_name_H-M 'P 1 21/n 1'
_audit_creation_method SHELXL-97
_cell_angle_alpha 90.00(2)
_cell_angle_beta 102.18(2)
_cell_angle_gamma 90.00(2)
_cell_formula_units_Z 4
_cell_length_a 16.825(4)
_cell_length_b 16.658(3)
_cell_length_c 17.162(5)
_cell_measurement_reflns_used 25
_cell_measurement_temperature 122(2)
_cell_measurement_theta_max 20.55
_cell_measurement_theta_min 19.33
_cell_volume 4702(2)
_computing_cell_refinement 'CAD-4 EXPRESS'
_computing_data_collection 'CAD-4 EXPRESS (Enraf-Nonius, 1995)'
_computing_data_reduction 'DREADD (Blessing, 1987)'
_computing_molecular_graphics 'ORTEPII (Johnson, 1976)'
_computing_structure_refinement 'SHELXL97 (Sheldrick, 1997)'
_computing_structure_solution 'SHELXS97 (Sheldrick, 1990)'
_diffrn_ambient_temperature 122(2)
_diffrn_measured_fraction_theta_full 0.999
_diffrn_measured_fraction_theta_max 0.999
_diffrn_measurement_device_type 'Enraf-Nonius CAD-4'
_diffrn_measurement_method \w--2\q
_diffrn_radiation_monochromator graphite
_diffrn_radiation_source 'fine-focus sealed tube'
_diffrn_radiation_type MoK\a
_diffrn_radiation_wavelength 0.71073
_diffrn_reflns_av_R_equivalents 0.0000
_diffrn_reflns_av_sigmaI/netI 0.0414
_diffrn_reflns_limit_h_max 25
_diffrn_reflns_limit_h_min -25
_diffrn_reflns_limit_k_max 25
_diffrn_reflns_limit_k_min 0
_diffrn_reflns_limit_l_max 26
_diffrn_reflns_limit_l_min 0
_diffrn_reflns_number 17693
_diffrn_reflns_theta_full 32.96
_diffrn_reflns_theta_max 32.96
_diffrn_reflns_theta_min 1.54
_diffrn_standards_decay_% 0
_diffrn_standards_interval_time 166.7
_diffrn_standards_number 5
_exptl_absorpt_coefficient_mu 0.523
_exptl_absorpt_correction_type none
_exptl_crystal_colour Orange
_exptl_crystal_density_diffrn 1.448
_exptl_crystal_density_method 'not measured'
_exptl_crystal_description Irregular
_exptl_crystal_F_000 2112
_exptl_crystal_size_max 0.40
_exptl_crystal_size_mid 0.25
_exptl_crystal_size_min 0.25
_refine_diff_density_max 1.134
_refine_diff_density_min -0.75
_refine_ls_extinction_method none
_refine_ls_goodness_of_fit_all 1.035
_refine_ls_goodness_of_fit_ref 1.035
_refine_ls_hydrogen_treatment H_atoms:_see_text_below
_refine_ls_matrix_type full
_refine_ls_number_parameters 581
_refine_ls_number_reflns 17693
_refine_ls_number_restraints 0
_refine_ls_restrained_S_all 1.035
_refine_ls_R_factor_all 0.0506
_refine_ls_R_factor_gt 0.0364
_refine_ls_shift/su_max 0.029
_refine_ls_shift/su_mean 0.002
_refine_ls_structure_factor_coef Fsqd
_refine_ls_weighting_details 'w = 1/[\s^2^(Fo^2^)+(0.0146P)^2^+4.6914P] where P=(Fo^2^+2Fc^2^)/3'
_refine_ls_weighting_scheme calc
_refine_ls_wR_factor_all 0.0842
_refine_ls_wR_factor_ref 0.0842
_reflns_number_gt 14579
_reflns_number_total 17693
_reflns_threshold_expression I>2sigma(I)
_cod_data_source_file ln1040.cif
_cod_data_source_block fh477
_cod_depositor_comments
;
The following automatic conversions were performed:

'_refine_ls_weighting_scheme' value 'calc w =
1/[\s^2^(Fo^2^)+(0.0146P)^2^+4.6914P] where P=(Fo^2^+2Fc^2^)/3' was
changed to 'calc'. New tag '_refine_ls_weighting_details' was
created. The value of the new tag was set to 'w =
1/[\s^2^(Fo^2^)+(0.0146P)^2^+4.6914P] where P=(Fo^2^+2Fc^2^)/3'.

Automatic conversion script
Id: cif_fix_values 3143 2015-03-26 13:38:13Z robertas 
;
_cod_original_sg_symbol_H-M 'P 21/n'
_cod_original_formula_sum 'C52 H49 Cl1 Mo1 O6 P4'
_cod_database_code 2007027
_cod_database_fobs_code 2007027

loop_
_symmetry_equiv_pos_as_xyz
'x, y, z'
'x+1/2, -y+1/2, z+1/2'
'-x, -y, -z'
'-x-1/2, y-1/2, -z-1/2'

loop_
_atom_site_label
_atom_site_fract_x
_atom_site_fract_y
_atom_site_fract_z
_atom_site_U_iso_or_equiv
_atom_site_adp_type
_atom_site_calc_flag
_atom_site_refinement_flags
_atom_site_occupancy
_atom_site_disorder_assembly
_atom_site_disorder_group
_atom_site_type_symbol
Mo1 .277854(7) .175981(7) .008868(7) .01353(3) Uani d . 1 . . Mo
P1 .20040(2) .04480(2) -.00786(2) .01498(7) Uani d . 1 . . P
P2 .18057(2) .19959(2) -.12336(2) .01554(7) Uani d . 1 . . P
P3 .36042(2) .15342(2) .14810(2) .01521(7) Uani d . 1 . . P
P4 .35197(2) .30977(2) .03401(2) .01447(7) Uani d . 1 . . P
O1 .36207(7) .14237(7) -.02649(7) .0186(2) Uani d . 1 . . O
O2 .18593(7) .21441(7) .04609(7) .0179(2) Uani d . 1 . . O
H1 .1554(18) .2324(19) .0619(18) .055(9) Uiso d . 1 . . H
C1 .11184(10) .05432(10) -.09240(10) .0202(3) Uani d . 1 . . C
H1A .1241 .0260 -.1392 .024 Uiso calc R 1 . . H
H1B .0644 .0276 -.0780 .024 Uiso calc R 1 . . H
C11A .24598(10) -.04794(9) -.03280(9) .0185(3) Uani d . 1 . . C
C12A .20240(12) -.11994(10) -.03805(11) .0253(3) Uani d . 1 . . C
H12A .1503 -.1209 -.0249 .030 Uiso calc R 1 . . H
C13A .23488(13) -.19006(10) -.06235(12) .0289(4) Uani d . 1 . . C
H13A .2050 -.2388 -.0658 .035 Uiso calc R 1 . . H
C14A .31055(13) -.18868(12) -.08141(14) .0358(4) Uani d . 1 . . C
H14A .3333 -.2367 -.0971 .043 Uiso calc R 1 . . H
C15A .35357(13) -.11713(13) -.07765(17) .0451(6) Uani d . 1 . . C
H15A .4051 -.1162 -.0920 .054 Uiso calc R 1 . . H
C16A .32169(12) -.04669(11) -.05304(14) .0327(4) Uani d . 1 . . C
H16A .3516 .0020 -.0501 .039 Uiso calc R 1 . . H
C11B .15700(10) .02082(9) .07773(9) .0182(3) Uani d . 1 . . C
C12B .08792(10) .06203(11) .08894(10) .0232(3) Uani d . 1 . . C
H12B .0596 .0966 .0484 .028 Uiso calc R 1 . . H
C13B .06049(11) .05250(12) .15945(11) .0286(4) Uani d . 1 . . C
H13B .0141 .0813 .1672 .034 Uiso calc R 1 . . H
C14B .10067(13) .00123(13) .21825(11) .0343(4) Uani d . 1 . . C
H14B .0816 -.0053 .2662 .041 Uiso calc R 1 . . H
C15B .16877(14) -.04063(12) .20729(11) .0323(4) Uani d . 1 . . C
H15B .1960 -.0762 .2475 .039 Uiso calc R 1 . . H
C16B .19732(11) -.03057(11) .13718(10) .0245(3) Uani d . 1 . . C
H16B .2443 -.0588 .1300 .029 Uiso calc R 1 . . H
C2 .08957(9) .14150(10) -.11535(10) .0198(3) Uani d . 1 . . C
H2A .0635 .1662 -.0746 .024 Uiso calc R 1 . . H
H2B .0500 .1428 -.1670 .024 Uiso calc R 1 . . H
C21A .21126(10) .16226(9) -.21215(9) .0182(3) Uani d . 1 . . C
C22A .29130(10) .17445(11) -.21932(10) .0231(3) Uani d . 1 . . C
H22A .3288 .1997 -.1773 .028 Uiso calc R 1 . . H
C23A .31678(12) .14999(12) -.28755(11) .0279(4) Uani d . 1 . . C
H23A .3711 .1600 -.2926 .034 Uiso calc R 1 . . H
C24A .26335(13) .11116(11) -.34820(11) .0294(4) Uani d . 1 . . C
H24A .2811 .0940 -.3945 .035 Uiso calc R 1 . . H
C25A .18376(13) .09731(11) -.34127(11) .0295(4) Uani d . 1 . . C
H25A .1473 .0700 -.3825 .035 Uiso calc R 1 . . H
C26A .15738(11) .12348(11) -.27393(10) .0242(3) Uani d . 1 . . C
H26A .1026 .1150 -.2699 .029 Uiso calc R 1 . . H
C21B .13985(10) .29944(10) -.14986(10) .0212(3) Uani d . 1 . . C
C22B .08398(12) .33212(12) -.10927(12) .0304(4) Uani d . 1 . . C
H22B .0638 .3005 -.0717 .036 Uiso calc R 1 . . H
C23B .05764(13) .41118(13) -.12374(15) .0388(5) Uani d . 1 . . C
H23B .0190 .4330 -.0964 .047 Uiso calc R 1 . . H
C24B .08746(13) .45780(12) -.17752(16) .0406(5) Uani d . 1 . . C
H24B .0702 .5119 -.1864 .049 Uiso calc R 1 . . H
C25B .14211(14) .42585(13) -.21818(15) .0402(5) Uani d . 1 . . C
H25B .1622 .4580 -.2554 .048 Uiso calc R 1 . . H
C26B .16837(12) .34650(11) -.20528(13) .0302(4) Uani d . 1 . . C
H26B .2056 .3247 -.2342 .036 Uiso calc R 1 . . H
C3 .45278(9) .21387(9) .15168(10) .0186(3) Uani d . 1 . . C
H3A .4869 .2124 .2062 .022 Uiso calc R 1 . . H
H3B .4847 .1908 .1148 .022 Uiso calc R 1 . . H
C31A .31806(10) .19007(9) .23045(9) .0179(3) Uani d . 1 . . C
C32A .23452(11) .18600(12) .22414(10) .0258(3) Uani d . 1 . . C
H32A .2014 .1607 .1792 .031 Uiso calc R 1 . . H
C33A .19885(12) .21868(13) .28312(11) .0312(4) Uani d . 1 . . C
H33A .1415 .2164 .2777 .037 Uiso calc R 1 . . H
C34A .24662(12) .25441(11) .34960(11) .0276(4) Uani d . 1 . . C
H34A .2221 .2776 .3894 .033 Uiso calc R 1 . . H
C35A .33009(12) .25622(11) .35786(11) .0283(4) Uani d . 1 . . C
H35A .3631 .2793 .4042 .034 Uiso calc R 1 . . H
C36A .36618(11) .22447(11) .29885(10) .0243(3) Uani d . 1 . . C
H36A .4236 .2261 .3050 .029 Uiso calc R 1 . . H
C31B .39913(10) .05304(10) .17493(10) .0208(3) Uani d . 1 . . C
C32B .44383(12) .01457(11) .12627(12) .0286(4) Uani d . 1 . . C
H32B .4562 .0420 .0818 .034 Uiso calc R 1 . . H
C33B .47047(14) -.06415(12) .14259(14) .0381(5) Uani d . 1 . . C
H33B .5016 -.0899 .1097 .046 Uiso calc R 1 . . H
C34B .45149(14) -.10471(12) .20672(14) .0389(5) Uani d . 1 . . C
H34B .4694 -.1584 .2177 .047 Uiso calc R 1 . . H
C35B .40658(13) -.06719(12) .25475(13) .0357(5) Uani d . 1 . . C
H35B .3932 -.0954 .2983 .043 Uiso calc R 1 . . H
C36B .38075(12) .01187(11) .23976(11) .0271(3) Uani d . 1 . . C
H36B .3507 .0377 .2736 .033 Uiso calc R 1 . . H
C4 .43046(9) .30124(9) .12807(9) .0184(3) Uani d . 1 . . C
H4A .4801 .3301 .1216 .022 Uiso calc R 1 . . H
H4B .4100 .3276 .1717 .022 Uiso calc R 1 . . H
C41A .40927(9) .32884(9) -.04260(9) .0184(3) Uani d . 1 . . C
C42A .37472(12) .37496(12) -.10911(11) .0280(4) Uani d . 1 . . C
H42A .3247 .4020 -.1109 .034 Uiso calc R 1 . . H
C43A .41378(15) .38122(15) -.17291(13) .0390(5) Uani d . 1 . . C
H43A .3900 .4124 -.2182 .047 Uiso calc R 1 . . H
C44A .48677(15) .34242(14) -.17056(13) .0379(5) Uani d . 1 . . C
H44A .5129 .3467 -.2143 .045 Uiso calc R 1 . . H
C45A .52179(13) .29744(12) -.10462(13) .0322(4) Uani d . 1 . . C
H45A .5724 .2714 -.1028 .039 Uiso calc R 1 . . H
C46A .48332(11) .29016(11) -.04094(11) .0255(3) Uani d . 1 . . C
H46A .5075 .2587 .0040 .031 Uiso calc R 1 . . H
C41B .30368(10) .40515(9) .04604(9) .0183(3) Uani d . 1 . . C
C42B .22208(11) .40722(11) .04903(13) .0295(4) Uani d . 1 . . C
H42B .1916 .3588 .0440 .035 Uiso calc R 1 . . H
C43B .18426(13) .47980(12) .05931(15) .0371(5) Uani d . 1 . . C
H43B .1282 .4806 .0609 .044 Uiso calc R 1 . . H
C44B .22810(13) .55033(11) .06717(12) .0319(4) Uani d . 1 . . C
H44B .2023 .5998 .0742 .038 Uiso calc R 1 . . H
C45B .30950(14) .54885(11) .06484(13) .0336(4) Uani d . 1 . . C
H45B .3397 .5974 .0706 .040 Uiso calc R 1 . . H
C46B .34774(12) .47688(10) .05412(12) .0270(3) Uani d . 1 . . C
H46B .4038 .4765 .0523 .032 Uiso calc R 1 . . H
Cl1 -.01557(3) .27849(3) .08221(3) .03095(10) Uani d . 1 . . Cl
O3 -.02622(9) .21894(10) .01984(9) .0361(3) Uani d . 1 . . O
O4 -.07322(13) .34092(12) .06190(12) .0570(5) Uani d . 1 . . O
O5 -.02527(14) .24264(13) .15515(11) .0606(6) Uani d . 1 . . O
O6 .06606(11) .30803(15) .09321(15) .0742(8) Uani d . 1 . . O

loop_
_atom_site_aniso_label
_atom_site_aniso_U_11
_atom_site_aniso_U_22
_atom_site_aniso_U_33
_atom_site_aniso_U_12
_atom_site_aniso_U_13
_atom_site_aniso_U_23
Mo1 .01403(5) .01217(5) .01392(5) -.00203(4) .00189(4) .00003(4)
P1 .01578(16) .01342(16) .01604(16) -.00314(12) .00404(13) -.00170(12)
P2 .01459(16) .01579(16) .01544(16) -.00047(13) .00136(13) .00007(13)
P3 .01530(16) .01396(16) .01547(16) -.00087(13) .00123(13) .00027(12)
P4 .01387(15) .01239(15) .01700(16) -.00155(12) .00296(12) -.00062(12)
O1 .0177(5) .0173(5) .0214(5) -.0013(4) .0055(4) -.0003(4)
O2 .0151(5) .0180(5) .0213(5) .0012(4) .0056(4) -.0017(4)
C1 .0190(7) .0212(7) .0195(7) -.0062(6) .0016(5) -.0022(5)
C11A .0218(7) .0150(6) .0188(7) -.0017(5) .0043(5) -.0031(5)
C12A .0323(9) .0166(7) .0296(8) -.0063(6) .0130(7) -.0040(6)
C13A .0395(10) .0156(7) .0325(9) -.0048(7) .0096(8) -.0054(6)
C14A .0379(10) .0208(8) .0492(12) .0029(7) .0104(9) -.0126(8)
C15A .0283(10) .0292(10) .0825(18) -.0023(8) .0224(11) -.0221(11)
C16A .0245(8) .0218(8) .0539(12) -.0041(7) .0132(8) -.0138(8)
C11B .0200(7) .0179(6) .0174(6) -.0073(5) .0054(5) -.0030(5)
C12B .0202(7) .0267(8) .0236(7) -.0075(6) .0070(6) -.0056(6)
C13B .0241(8) .0368(10) .0286(8) -.0132(7) .0138(7) -.0133(7)
C14B .0436(11) .0410(11) .0227(8) -.0208(9) .0169(8) -.0093(8)
C15B .0452(11) .0317(9) .0205(8) -.0090(8) .0085(7) .0019(7)
C16B .0314(8) .0213(7) .0212(7) -.0042(6) .0063(6) -.0006(6)
C2 .0140(6) .0232(7) .0211(7) -.0022(5) .0013(5) -.0003(6)
C21A .0215(7) .0174(7) .0154(6) -.0004(5) .0028(5) .0006(5)
C22A .0234(7) .0266(8) .0198(7) -.0024(6) .0058(6) .0001(6)
C23A .0310(9) .0309(9) .0248(8) .0025(7) .0124(7) .0022(7)
C24A .0451(11) .0258(8) .0197(7) .0051(8) .0121(7) .0008(6)
C25A .0425(10) .0256(8) .0191(7) -.0038(7) .0034(7) -.0037(6)
C26A .0282(8) .0251(8) .0183(7) -.0037(6) .0025(6) -.0017(6)
C21B .0196(7) .0180(7) .0226(7) .0016(5) -.0032(6) .0009(6)
C22B .0309(9) .0263(9) .0329(9) .0098(7) .0043(7) .0028(7)
C23B .0328(10) .0296(10) .0504(13) .0138(8) .0005(9) -.0005(9)
C24B .0306(10) .0215(9) .0630(15) .0062(7) -.0056(9) .0069(9)
C25B .0373(11) .0240(9) .0569(14) -.0003(8) .0044(10) .0147(9)
C26B .0279(9) .0229(8) .0390(10) -.0004(7) .0049(7) .0078(7)
C3 .0144(6) .0182(7) .0215(7) -.0005(5) .0001(5) .0014(5)
C31A .0210(7) .0171(6) .0150(6) -.0018(5) .0025(5) -.0005(5)
C32A .0225(7) .0364(10) .0190(7) -.0072(7) .0057(6) -.0059(6)
C33A .0267(8) .0442(11) .0251(8) -.0042(8) .0106(7) -.0053(8)
C34A .0392(10) .0245(8) .0214(8) -.0013(7) .0116(7) -.0034(6)
C35A .0375(10) .0265(8) .0194(7) -.0034(7) .0022(7) -.0060(6)
C36A .0244(8) .0276(8) .0188(7) -.0021(6) -.0004(6) -.0031(6)
C31B .0215(7) .0163(7) .0217(7) -.0014(5) -.0023(6) .0012(5)
C32B .0338(9) .0209(8) .0289(9) .0048(7) .0018(7) -.0004(6)
C33B .0450(12) .0235(9) .0406(11) .0105(8) -.0028(9) -.0068(8)
C34B .0449(12) .0162(8) .0452(12) .0037(8) -.0144(9) .0006(8)
C35B .0400(11) .0217(8) .0390(11) -.0039(8) -.0063(8) .0112(8)
C36B .0294(8) .0207(8) .0290(8) -.0012(6) .0007(7) .0066(6)
C4 .0170(6) .0166(6) .0199(7) -.0034(5) .0001(5) -.0005(5)
C41A .0200(6) .0165(6) .0198(6) -.0047(5) .0070(5) -.0019(5)
C42A .0295(9) .0310(9) .0245(8) .0018(7) .0077(7) .0058(7)
C43A .0471(12) .0461(12) .0268(9) .0030(10) .0146(9) .0120(9)
C44A .0483(12) .0390(11) .0333(10) -.0032(9) .0243(9) .0032(8)
C45A .0318(9) .0308(9) .0400(10) .0001(7) .0210(8) .0011(8)
C46A .0251(8) .0242(8) .0301(8) .0009(6) .0125(7) .0040(7)
C41B .0202(7) .0153(6) .0185(6) .0009(5) .0023(5) -.0011(5)
C42B .0214(8) .0187(7) .0484(11) .0013(6) .0069(7) -.0063(7)
C43B .0270(9) .0259(9) .0581(14) .0068(7) .0084(9) -.0091(9)
C44B .0420(11) .0183(8) .0336(9) .0084(7) .0038(8) -.0046(7)
C45B .0441(11) .0153(7) .0412(11) -.0023(7) .0082(9) -.0053(7)
C46B .0283(8) .0172(7) .0361(9) -.0033(6) .0084(7) -.0038(7)
Cl1 .01998(18) .0411(2) .0331(2) .00122(17) .00860(16) -.01003(19)
O3 .0284(7) .0432(8) .0343(7) .0016(6) .0009(6) -.0123(6)
O4 .0697(13) .0458(10) .0588(12) .0278(9) .0212(10) .0069(9)
O5 .0828(15) .0661(13) .0369(9) .0241(11) .0218(9) .0069(9)
O6 .0338(9) .1002(17) .0966(16) -.0256(10) .0317(10) -.0690(14)

loop_
_atom_type_symbol
_atom_type_description
_atom_type_scat_dispersion_real
_atom_type_scat_dispersion_imag
_atom_type_scat_source
C C 0.0033 0.0016 'International Tables Vol C Tables 4.2.6.8 and 6.1.1.4'
H H 0.0000 0.0000 'International Tables Vol C Tables 4.2.6.8 and 6.1.1.4'
O O 0.0106 0.0060 'International Tables Vol C Tables 4.2.6.8 and 6.1.1.4'
P P 0.1023 0.0942 'International Tables Vol C Tables 4.2.6.8 and 6.1.1.4'
Mo Mo -1.6832 0.6857 'International Tables Vol C Tables 4.2.6.8 and 6.1.1.4'
Cl Cl 0.1484 0.1585 'International Tables Vol C Tables 4.2.6.8 and 6.1.1.4'

loop_
_geom_angle_atom_site_label_1
_geom_angle_atom_site_label_2
_geom_angle_atom_site_label_3
_geom_angle
_geom_angle_publ_flag
O1 Mo1 O2 178.88(5) yes
O1 Mo1 P3 87.50(4) yes
O2 Mo1 P3 93.22(4) yes
O1 Mo1 P1 96.89(4) yes
O2 Mo1 P1 83.86(4) yes
P3 Mo1 P1 98.406(13) yes
O1 Mo1 P2 99.02(4) yes
O2 Mo1 P2 80.29(4) yes
P3 Mo1 P2 173.257(14) yes
P1 Mo1 P2 79.186(13) yes
O1 Mo1 P4 86.29(4) yes
O2 Mo1 P4 93.00(4) yes
P3 Mo1 P4 79.511(13) yes
P1 Mo1 P4 176.153(13) yes
P2 Mo1 P4 102.520(13) yes
C11A P1 C11B 105.38(7) no
C11A P1 C1 101.42(7) no
C11B P1 C1 104.93(7) no
C11A P1 Mo1 121.92(5) no
C11B P1 Mo1 112.54(5) no
C1 P1 Mo1 108.95(5) no
C21A P2 C21B 105.17(8) no
C21A P2 C2 105.70(7) no
C21B P2 C2 102.94(8) no
C21A P2 Mo1 116.97(5) no
C21B P2 Mo1 120.26(5) no
C2 P2 Mo1 104.00(5) no
C31A P3 C31B 106.87(8) no
C31A P3 C3 104.89(7) no
C31B P3 C3 103.87(7) no
C31A P3 Mo1 117.26(5) no
C31B P3 Mo1 118.20(5) no
C3 P3 Mo1 104.00(5) no
C41A P4 C41B 104.36(7) no
C41A P4 C4 104.67(7) no
C41B P4 C4 102.74(7) no
C41A P4 Mo1 110.28(5) no
C41B P4 Mo1 124.77(5) no
C4 P4 Mo1 108.21(5) no
C2 C1 P1 113.27(10) no
C16A C11A C12A 119.51(15) no
C16A C11A P1 120.08(12) no
C12A C11A P1 120.20(13) no
C13A C12A C11A 120.39(17) no
C14A C13A C12A 119.85(17) no
C13A C14A C15A 120.07(18) no
C14A C15A C16A 120.46(19) no
C11A C16A C15A 119.69(17) no
C16B C11B C12B 119.43(15) no
C16B C11B P1 120.68(13) no
C12B C11B P1 119.40(13) no
C13B C12B C11B 120.09(17) no
C14B C13B C12B 120.23(18) no
C13B C14B C15B 120.09(17) no
C14B C15B C16B 120.03(19) no
C11B C16B C15B 120.11(18) no
C1 C2 P2 110.84(11) no
C22A C21A C26A 118.96(15) no
C22A C21A P2 118.36(12) no
C26A C21A P2 122.67(13) no
C23A C22A C21A 120.50(16) no
C24A C23A C22A 120.24(18) no
C23A C24A C25A 119.89(17) no
C24A C25A C26A 120.08(17) no
C25A C26A C21A 120.30(17) no
C26B C21B C22B 119.16(17) no
C26B C21B P2 121.27(14) no
C22B C21B P2 119.36(14) no
C23B C22B C21B 120.2(2) no
C24B C23B C22B 120.3(2) no
C25B C24B C23B 119.93(19) no
C24B C25B C26B 120.6(2) no
C21B C26B C25B 119.8(2) no
C4 C3 P3 110.59(10) no
C32A C31A C36A 118.83(15) no
C32A C31A P3 118.66(12) no
C36A C31A P3 122.48(13) no
C31A C32A C33A 120.59(16) no
C34A C33A C32A 120.21(18) no
C35A C34A C33A 119.66(17) no
C34A C35A C36A 120.51(16) no
C35A C36A C31A 120.13(17) no
C32B C31B C36B 119.37(16) no
C32B C31B P3 118.77(13) no
C36B C31B P3 121.73(14) no
C31B C32B C33B 120.23(19) no
C34B C33B C32B 120.0(2) no
C35B C34B C33B 120.06(18) no
C34B C35B C36B 120.4(2) no
C35B C36B C31B 119.89(19) no
C3 C4 P4 112.96(10) no
C46A C41A C42A 119.07(15) no
C46A C41A P4 120.80(13) no
C42A C41A P4 119.68(13) no
C43A C42A C41A 119.91(18) no
C44A C43A C42A 120.38(19) no
C43A C44A C45A 120.05(18) no
C44A C45A C46A 120.22(19) no
C45A C46A C41A 120.36(17) no
C42B C41B C46B 118.96(15) no
C42B C41B P4 119.78(12) no
C46B C41B P4 121.24(13) no
C41B C42B C43B 120.56(17) no
C44B C43B C42B 120.15(19) no
C43B C44B C45B 119.75(17) no
C44B C45B C46B 120.61(18) no
C45B C46B C41B 119.97(17) no
O4 Cl1 O5 108.92(12) no
O4 Cl1 O6 111.60(15) no
O5 Cl1 O6 108.18(15) no
O4 Cl1 O3 110.57(11) no
O5 Cl1 O3 110.10(12) no
O6 Cl1 O3 107.42(10) no
Mo1 O2 H1 173(3) yes

loop_
_geom_bond_atom_site_label_1
_geom_bond_atom_site_label_2
_geom_bond_site_symmetry_2
_geom_bond_distance
_geom_bond_publ_flag
Mo1 O1 . 1.7471(11) yes
Mo1 O2 . 1.9044(12) yes
Mo1 P3 . 2.5258(4) yes
Mo1 P1 . 2.5294(4) yes
Mo1 P2 . 2.5330(4) yes
Mo1 P4 . 2.5458(4) yes
P1 C11A . 1.8156(16) no
P1 C11B . 1.8174(16) no
P1 C1 . 1.8542(16) no
P2 C21A . 1.8185(16) no
P2 C21B . 1.8198(17) no
P2 C2 . 1.8408(16) no
P3 C31A . 1.8176(16) no
P3 C31B . 1.8181(16) no
P3 C3 . 1.8419(16) no
P4 C41A . 1.8150(16) no
P4 C41B . 1.8162(16) no
P4 C4 . 1.8629(15) no
C1 C2 . 1.530(2) no
C11A C16A . 1.389(2) no
C11A C12A . 1.399(2) no
C12A C13A . 1.390(2) no
C13A C14A . 1.380(3) no
C14A C15A . 1.389(3) no
C15A C16A . 1.392(3) no
C11B C16B . 1.394(2) no
C11B C12B . 1.398(2) no
C12B C13B . 1.392(2) no
C13B C14B . 1.384(3) no
C14B C15B . 1.388(3) no
C15B C16B . 1.397(3) no
C21A C22A . 1.393(2) no
C21A C26A . 1.399(2) no
C22A C23A . 1.390(2) no
C23A C24A . 1.384(3) no
C24A C25A . 1.389(3) no
C25A C26A . 1.392(3) no
C21B C26B . 1.394(3) no
C21B C22B . 1.393(3) no
C22B C23B . 1.395(3) no
C23B C24B . 1.379(3) no
C24B C25B . 1.373(3) no
C25B C26B . 1.396(3) no
C3 C4 . 1.536(2) no
C31A C32A . 1.388(2) no
C31A C36A . 1.400(2) no
C32A C33A . 1.392(2) no
C33A C34A . 1.384(3) no
C34A C35A . 1.382(3) no
C35A C36A . 1.391(3) no
C31B C32B . 1.392(3) no
C31B C36B . 1.396(2) no
C32B C33B . 1.395(3) no
C33B C34B . 1.385(3) no
C34B C35B . 1.380(3) no
C35B C36B . 1.394(3) no
C41A C46A . 1.397(2) no
C41A C42A . 1.397(2) no
C42A C43A . 1.395(3) no
C43A C44A . 1.381(3) no
C44A C45A . 1.381(3) no
C45A C46A . 1.388(2) no
C41B C42B . 1.385(2) no
C41B C46B . 1.398(2) no
C42B C43B . 1.395(3) no
C43B C44B . 1.379(3) no
C44B C45B . 1.379(3) no
C45B C46B . 1.391(3) no
Cl1 O4 . 1.4147(18) no
Cl1 O5 . 1.4271(19) no
Cl1 O6 . 1.4334(18) no
Cl1 O3 . 1.4425(15) no
O2 H1 . .70(3) yes
